data_4340187
loop_
_publ_author_name
'Lanznaster, Mauricio'
'Hratchian, Hrant P.'
'Heeg, Mary Jane'
'Hryhorczuk, Lew M.'
'McGarvey, Bruce R.'
'Schlegel, H. Bernhard'
'Verani, Claudio N.'

_publ_section_title
;
 Structural and electronic behavior of unprecedented five-coordinate
 iron(III) and gallium(III) complexes with a new phenol-rich electroactive
 ligand.
;
_journal_issue 3
_journal_name_full 'Inorganic chemistry'
_journal_page_first 955
_journal_page_last 957
_journal_paper_doi 10.1021/ic050809i
_journal_volume 45
_journal_year 2006
_chemical_formula_sum 'C51 H71 Fe N2 O3'
_chemical_formula_weight 815.95
_chemical_name_systematic
; 
 ? 
;
_space_group_IT_number 2
_symmetry_cell_setting triclinic
_symmetry_space_group_name_Hall '-P 1'
_symmetry_space_group_name_H-M 'P -1'
_atom_sites_solution_hydrogens geom
_atom_sites_solution_primary direct
_atom_sites_solution_secondary difmap
_audit_creation_method SHELXL-97
_cell_angle_alpha 73.9620(10)
_cell_angle_beta 83.6280(10)
_cell_angle_gamma 75.3460(10)
_cell_formula_units_Z 4
_cell_length_a 15.1273(3)
_cell_length_b 15.7187(3)
_cell_length_c 21.6951(4)
_cell_measurement_reflns_used 9336
_cell_measurement_temperature 100(2)
_cell_measurement_theta_max 25.0
_cell_measurement_theta_min 2.5
_cell_volume 4791.95(16)
_computing_cell_refinement 'Bruker APEX2'
_computing_data_collection 'Bruker APEX2'
_computing_data_reduction 'Bruker APEX2'
_computing_molecular_graphics SHELXTL-Plus
_computing_publication_material SHELXL-97
_computing_structure_refinement 'SHELXL-97 (Sheldrick, 1997)'
_computing_structure_solution 'SHELXS-97 (Sheldrick, 1997)'
_diffrn_ambient_temperature 100(2)
_diffrn_measured_fraction_theta_full 0.949
_diffrn_measured_fraction_theta_max 0.949
_diffrn_measurement_device_type 'Bruker APEX2 kappa'
_diffrn_measurement_method 'Bruker APEX2'
_diffrn_radiation_monochromator graphite
_diffrn_radiation_source 'fine-focus sealed tube'
_diffrn_radiation_type MoK\a
_diffrn_radiation_wavelength 0.71073
_diffrn_reflns_av_R_equivalents 0.042
_diffrn_reflns_av_sigmaI/netI 0.1133
_diffrn_reflns_limit_h_max 18
_diffrn_reflns_limit_h_min -18
_diffrn_reflns_limit_k_max 19
_diffrn_reflns_limit_k_min -18
_diffrn_reflns_limit_l_max 26
_diffrn_reflns_limit_l_min 0
_diffrn_reflns_number 51700
_diffrn_reflns_theta_full 26.09
_diffrn_reflns_theta_max 26.09
_diffrn_reflns_theta_min 0.98
_exptl_absorpt_coefficient_mu 0.355
_exptl_absorpt_correction_T_max 0.9790
_exptl_absorpt_correction_T_min 0.9323
_exptl_absorpt_correction_type multi-scan
_exptl_crystal_colour dark
_exptl_crystal_density_diffrn 1.131
_exptl_crystal_density_method 'not measured'
_exptl_crystal_description 'flat rod'
_exptl_crystal_F_000 1764
_exptl_crystal_size_max 0.20
_exptl_crystal_size_mid 0.16
_exptl_crystal_size_min 0.06
_refine_diff_density_max 0.292
_refine_diff_density_min -0.315
_refine_diff_density_rms 0.052
_refine_ls_extinction_method none
_refine_ls_goodness_of_fit_ref 0.624
_refine_ls_hydrogen_treatment mixed
_refine_ls_matrix_type full
_refine_ls_number_parameters 1087
_refine_ls_number_reflns 18075
_refine_ls_number_restraints 0
_refine_ls_restrained_S_all 0.624
_refine_ls_R_factor_all 0.0758
_refine_ls_R_factor_gt 0.0363
_refine_ls_shift/su_max 0.009
_refine_ls_shift/su_mean 0.000
_refine_ls_structure_factor_coef Fsqd
_refine_ls_weighting_details 'calc w=1/[\s^2^(Fo^2^)+(0.0594P)^2^+0.1528P] where P=(Fo^2^+2Fc^2^)/3'
_refine_ls_weighting_scheme calc
_refine_ls_wR_factor_gt 0.0789
_refine_ls_wR_factor_ref 0.0871
_reflns_number_gt 9911
_reflns_number_total 18075
_reflns_threshold_expression >2sigma(I)
_cod_data_source_file ic050809irom20050519_064056.cif
_cod_data_source_block feon3
_cod_depositor_comments
;
The following automatic conversions were performed:

'_exptl_absorpt_correction_type' value 'Multi-scan' changed to
'multi-scan' according to
/usr/data/users/saulius/automatic-downloads/retrospective/ACS/lib/dictionaries/cif_core.dic
dictionary named 'cif_core.dic' version 2.4.2 from 2011-04-26.

Automatic conversion script
Id: cif_fix_values 2281 2013-09-26 08:29:07Z andrius 
;
_cod_original_sg_symbol_H-M P-1
_cod_database_code 4340187

loop_
_symmetry_equiv_pos_as_xyz
'x, y, z'
'-x, -y, -z'

loop_
_atom_site_label
_atom_site_type_symbol
_atom_site_fract_x
_atom_site_fract_y
_atom_site_fract_z
_atom_site_U_iso_or_equiv
_atom_site_adp_type
_atom_site_occupancy
_atom_site_symmetry_multiplicity
_atom_site_calc_flag
_atom_site_refinement_flags
Fe1 Fe 0.109437(19) 0.37196(2) 0.096316(13) 0.02069(8) Uani 1 1 d .
O1 O 0.14603(9) 0.47532(9) 0.04300(6) 0.0271(4) Uani 1 1 d .
C1 C 0.18662(14) 0.48915(13) -0.01604(10) 0.0229(5) Uani 1 1 d .
C2 C 0.25851(14) 0.53620(13) -0.03265(10) 0.0239(5) Uani 1 1 d .
C3 C 0.30047(14) 0.53992(14) -0.09318(10) 0.0270(5) Uani 1 1 d .
H3 H 0.3500 0.5691 -0.1043 0.032 Uiso 1 1 calc R
C4 C 0.27532(14) 0.50388(13) -0.13927(10) 0.0241(5) Uani 1 1 d .
C5 C 0.20112(14) 0.46472(13) -0.12312(10) 0.0250(5) Uani 1 1 d .
H5 H 0.1794 0.4432 -0.1540 0.030 Uiso 1 1 calc R
C6 C 0.15734(14) 0.45613(13) -0.06232(10) 0.0233(5) Uani 1 1 d .
C7 C 0.08377(19) 0.40554(17) -0.04590(12) 0.0358(6) Uani 1 1 d .
N1 N 0.09459(15) 0.33386(14) 0.01091(9) 0.0355(5) Uani 1 1 d .
C8 C 0.04119(14) 0.26632(15) 0.01937(10) 0.0265(5) Uani 1 1 d .
C9 C 0.02691(15) 0.23209(16) -0.03037(11) 0.0343(6) Uani 1 1 d .
H9 H 0.0494 0.2557 -0.0727 0.041 Uiso 1 1 calc R
C10 C -0.01983(14) 0.16388(16) -0.01854(11) 0.0334(6) Uani 1 1 d .
H10 H -0.0292 0.1407 -0.0528 0.040 Uiso 1 1 calc R
C11 C -0.05296(14) 0.12923(15) 0.04241(11) 0.0314(6) Uani 1 1 d .
H11 H -0.0850 0.0822 0.0504 0.038 Uiso 1 1 calc R
C12 C -0.03920(14) 0.16350(14) 0.09214(10) 0.0275(5) Uani 1 1 d .
H12 H -0.0620 0.1397 0.1343 0.033 Uiso 1 1 calc R
C13 C 0.00754(13) 0.23232(14) 0.08085(10) 0.0220(5) Uani 1 1 d .
N2 N 0.02657(10) 0.26759(11) 0.13236(7) 0.0196(4) Uani 1 1 d .
C14 C -0.06157(13) 0.30922(14) 0.16364(9) 0.0225(5) Uani 1 1 d .
H14A H -0.0954 0.3623 0.1317 0.027 Uiso 1 1 calc R
H14B H -0.0999 0.2641 0.1774 0.027 Uiso 1 1 calc R
C15 C -0.04629(13) 0.33927(13) 0.22070(9) 0.0201(5) Uani 1 1 d .
C16 C -0.08243(13) 0.30338(14) 0.28131(10) 0.0236(5) Uani 1 1 d .
H16 H -0.1159 0.2581 0.2865 0.028 Uiso 1 1 calc R
C17 C -0.07099(14) 0.33188(14) 0.33453(10) 0.0232(5) Uani 1 1 d .
C18 C -0.02097(13) 0.39781(14) 0.32470(10) 0.0240(5) Uani 1 1 d .
H18 H -0.0130 0.4184 0.3605 0.029 Uiso 1 1 calc R
C19 C 0.01839(13) 0.43570(14) 0.26530(10) 0.0220(5) Uani 1 1 d .
C20 C 0.00537(13) 0.40487(13) 0.21275(10) 0.0210(5) Uani 1 1 d .
O2 O 0.04181(9) 0.43632(9) 0.15336(6) 0.0226(3) Uani 1 1 d .
C21 C 0.08380(13) 0.19201(13) 0.18126(9) 0.0240(5) Uani 1 1 d .
H21A H 0.0970 0.2169 0.2156 0.029 Uiso 1 1 calc R
H21B H 0.0486 0.1453 0.2011 0.029 Uiso 1 1 calc R
C22 C 0.17244(14) 0.14802(14) 0.15219(9) 0.0225(5) Uani 1 1 d .
C23 C 0.18976(14) 0.05746(14) 0.15088(9) 0.0258(5) Uani 1 1 d .
H23 H 0.1436 0.0247 0.1666 0.031 Uiso 1 1 calc R
C24 C 0.27302(14) 0.01316(14) 0.12709(10) 0.0247(5) Uani 1 1 d .
C25 C 0.33845(14) 0.06464(14) 0.10565(9) 0.0253(5) Uani 1 1 d .
H25 H 0.3964 0.0352 0.0907 0.030 Uiso 1 1 calc R
C26 C 0.32480(13) 0.15639(14) 0.10455(9) 0.0225(5) Uani 1 1 d .
C27 C 0.23864(14) 0.19888(14) 0.12738(9) 0.0215(5) Uani 1 1 d .
O3 O 0.21712(9) 0.28832(9) 0.12701(6) 0.0235(3) Uani 1 1 d .
C28 C 0.28956(15) 0.57765(14) 0.01488(10) 0.0291(5) Uani 1 1 d .
C29 C 0.33241(15) 0.50217(15) 0.07300(10) 0.0361(6) Uani 1 1 d .
H29A H 0.2878 0.4664 0.0938 0.043 Uiso 1 1 calc R
H29B H 0.3499 0.5299 0.1037 0.043 Uiso 1 1 calc R
H29C H 0.3868 0.4623 0.0584 0.043 Uiso 1 1 calc R
C30 C 0.20766(15) 0.64368(15) 0.03834(11) 0.0368(6) Uani 1 1 d .
H30A H 0.1809 0.6920 0.0015 0.044 Uiso 1 1 calc R
H30B H 0.2284 0.6707 0.0681 0.044 Uiso 1 1 calc R
H30C H 0.1616 0.6104 0.0603 0.044 Uiso 1 1 calc R
C31 C 0.36205(16) 0.63224(16) -0.01538(11) 0.0417(7) Uani 1 1 d .
H31A H 0.4171 0.5914 -0.0283 0.050 Uiso 1 1 calc R
H31B H 0.3776 0.6599 0.0161 0.050 Uiso 1 1 calc R
H31C H 0.3376 0.6802 -0.0531 0.050 Uiso 1 1 calc R
C32 C 0.33070(15) 0.50719(15) -0.20299(10) 0.0298(6) Uani 1 1 d .
C33 C 0.33408(15) 0.60548(15) -0.23697(10) 0.0365(6) Uani 1 1 d .
H33A H 0.2718 0.6422 -0.2455 0.044 Uiso 1 1 calc R
H33B H 0.3699 0.6071 -0.2776 0.044 Uiso 1 1 calc R
H33C H 0.3627 0.6301 -0.2096 0.044 Uiso 1 1 calc R
C34 C 0.28933(16) 0.47061(15) -0.24874(10) 0.0383(6) Uani 1 1 d .
H34A H 0.2892 0.4065 -0.2292 0.046 Uiso 1 1 calc R
H34B H 0.3258 0.4761 -0.2893 0.046 Uiso 1 1 calc R
H34C H 0.2264 0.5058 -0.2570 0.046 Uiso 1 1 calc R
C35 C 0.42897(16) 0.44914(17) -0.18935(11) 0.0472(7) Uani 1 1 d .
H35A H 0.4573 0.4733 -0.1615 0.057 Uiso 1 1 calc R
H35B H 0.4651 0.4513 -0.2299 0.057 Uiso 1 1 calc R
H35C H 0.4268 0.3860 -0.1680 0.057 Uiso 1 1 calc R
C36 C -0.11080(15) 0.28803(15) 0.40087(10) 0.0290(5) Uani 1 1 d .
C37 C -0.21464(14) 0.30387(16) 0.39889(10) 0.0374(6) Uani 1 1 d .
H37A H -0.2419 0.3694 0.3860 0.045 Uiso 1 1 calc R
H37B H -0.2396 0.2775 0.4415 0.045 Uiso 1 1 calc R
H37C H -0.2289 0.2749 0.3678 0.045 Uiso 1 1 calc R
C38 C -0.06823(16) 0.18495(15) 0.41783(11) 0.0388(6) Uani 1 1 d .
H38A H -0.0826 0.1588 0.3851 0.047 Uiso 1 1 calc R
H38B H -0.0933 0.1561 0.4598 0.047 Uiso 1 1 calc R
H38C H -0.0017 0.1743 0.4194 0.047 Uiso 1 1 calc R
C39 C -0.09045(17) 0.32681(17) 0.45383(10) 0.0446(7) Uani 1 1 d .
H39A H -0.0241 0.3164 0.4563 0.053 Uiso 1 1 calc R
H39B H -0.1163 0.2965 0.4951 0.053 Uiso 1 1 calc R
H39C H -0.1179 0.3923 0.4440 0.053 Uiso 1 1 calc R
C40 C 0.07541(14) 0.50691(14) 0.25762(10) 0.0243(5) Uani 1 1 d .
C41 C 0.03432(15) 0.59461(14) 0.20751(10) 0.0321(6) Uani 1 1 d .
H41A H 0.0355 0.5813 0.1658 0.039 Uiso 1 1 calc R
H41B H 0.0702 0.6398 0.2039 0.039 Uiso 1 1 calc R
H41C H -0.0290 0.6187 0.2208 0.039 Uiso 1 1 calc R
C42 C 0.07886(15) 0.53222(15) 0.32066(10) 0.0327(6) Uani 1 1 d .
H42A H 0.0165 0.5558 0.3361 0.039 Uiso 1 1 calc R
H42B H 0.1139 0.5790 0.3132 0.039 Uiso 1 1 calc R
H42C H 0.1083 0.4781 0.3529 0.039 Uiso 1 1 calc R
C43 C 0.17521(14) 0.46821(15) 0.23684(11) 0.0339(6) Uani 1 1 d .
H43A H 0.2020 0.4138 0.2699 0.041 Uiso 1 1 calc R
H43B H 0.2108 0.5142 0.2312 0.041 Uiso 1 1 calc R
H43C H 0.1761 0.4521 0.1962 0.041 Uiso 1 1 calc R
C44 C 0.28650(15) -0.08531(15) 0.12371(10) 0.0294(5) Uani 1 1 d .
C45 C 0.38511(18) -0.12774(18) 0.10864(17) 0.0765(10) Uani 1 1 d .
H45A H 0.4056 -0.0919 0.0675 0.092 Uiso 1 1 calc R
H45B H 0.3904 -0.1901 0.1061 0.092 Uiso 1 1 calc R
H45C H 0.4233 -0.1287 0.1426 0.092 Uiso 1 1 calc R
C46 C 0.2567(2) -0.14384(17) 0.18665(14) 0.0770(10) Uani 1 1 d .
H46A H 0.2913 -0.1412 0.2214 0.092 Uiso 1 1 calc R
H46B H 0.2683 -0.2069 0.1839 0.092 Uiso 1 1 calc R
H46C H 0.1912 -0.1212 0.1954 0.092 Uiso 1 1 calc R
C47 C 0.2293(2) -0.08608(19) 0.07069(15) 0.0836(11) Uani 1 1 d .
H47A H 0.1650 -0.0588 0.0795 0.100 Uiso 1 1 calc R
H47B H 0.2355 -0.1490 0.0689 0.100 Uiso 1 1 calc R
H47C H 0.2505 -0.0510 0.0295 0.100 Uiso 1 1 calc R
C48 C 0.39967(14) 0.21041(14) 0.07862(10) 0.0247(5) Uani 1 1 d .
C49 C 0.42071(14) 0.25333(14) 0.12930(10) 0.0284(5) Uani 1 1 d .
H49A H 0.4451 0.2051 0.1669 0.034 Uiso 1 1 calc R
H49B H 0.3645 0.2927 0.1421 0.034 Uiso 1 1 calc R
H49C H 0.4660 0.2895 0.1112 0.034 Uiso 1 1 calc R
C50 C 0.36734(14) 0.28478(14) 0.01760(9) 0.0289(5) Uani 1 1 d .
H50A H 0.4162 0.3164 -0.0005 0.035 Uiso 1 1 calc R
H50B H 0.3130 0.3284 0.0283 0.035 Uiso 1 1 calc R
H50C H 0.3522 0.2570 -0.0139 0.035 Uiso 1 1 calc R
C51 C 0.48925(14) 0.14914(14) 0.06105(10) 0.0318(6) Uani 1 1 d .
H51A H 0.5117 0.1011 0.0993 0.038 Uiso 1 1 calc R
H51B H 0.5348 0.1855 0.0446 0.038 Uiso 1 1 calc R
H51C H 0.4786 0.1216 0.0280 0.038 Uiso 1 1 calc R
H7A H 0.0685(12) 0.3897(12) -0.0832(9) 0.021(6) Uiso 1 1 d .
H7B H 0.0232(17) 0.4489(17) -0.0332(11) 0.065(9) Uiso 1 1 d .
H1N1 H 0.158(2) 0.304(2) 0.0015(15) 0.109(13) Uiso 1 1 d .
Fe2 Fe 0.451740(19) -0.126907(19) 0.430109(13) 0.01974(8) Uani 1 1 d .
O4 O 0.55970(9) -0.18163(9) 0.39071(6) 0.0251(3) Uani 1 1 d .
C52 C 0.59425(14) -0.17632(14) 0.33059(10) 0.0226(5) Uani 1 1 d .
C53 C 0.68061(13) -0.23155(14) 0.31866(10) 0.0214(5) Uani 1 1 d .
C54 C 0.71281(14) -0.22073(14) 0.25507(10) 0.0239(5) Uani 1 1 d .
H54 H 0.7710 -0.2572 0.2467 0.029 Uiso 1 1 calc R
C55 C 0.66543(14) -0.15973(14) 0.20221(10) 0.0232(5) Uani 1 1 d .
C56 C 0.58036(14) -0.10798(14) 0.21605(10) 0.0249(5) Uani 1 1 d .
H56 H 0.5457 -0.0661 0.1818 0.030 Uiso 1 1 calc R
C57 C 0.54436(13) -0.11565(14) 0.27874(10) 0.0232(5) Uani 1 1 d .
C58 C 0.44985(16) -0.06217(17) 0.29048(11) 0.0340(6) Uani 1 1 d .
N3 N 0.44016(13) -0.01800(12) 0.34284(8) 0.0275(5) Uani 1 1 d .
C59 C 0.35628(14) 0.05301(14) 0.34112(10) 0.0239(5) Uani 1 1 d .
C60 C 0.33274(15) 0.12438(14) 0.28686(10) 0.0291(5) Uani 1 1 d .
H60 H 0.3727 0.1286 0.2497 0.035 Uiso 1 1 calc R
C61 C 0.25193(15) 0.18909(14) 0.28648(10) 0.0296(5) Uani 1 1 d .
H61 H 0.2370 0.2383 0.2495 0.036 Uiso 1 1 calc R
C62 C 0.19238(14) 0.18239(14) 0.34000(10) 0.0262(5) Uani 1 1 d .
H62 H 0.1356 0.2256 0.3394 0.031 Uiso 1 1 calc R
C63 C 0.21651(14) 0.11194(13) 0.39443(10) 0.0237(5) Uani 1 1 d .
H63 H 0.1766 0.1078 0.4316 0.028 Uiso 1 1 calc R
C64 C 0.29881(13) 0.04722(13) 0.39511(9) 0.0194(5) Uani 1 1 d .
N4 N 0.32889(10) -0.02502(10) 0.45282(7) 0.0180(4) Uani 1 1 d .
C65 C 0.35767(13) 0.01742(13) 0.49958(9) 0.0202(5) Uani 1 1 d .
H65A H 0.4098 0.0445 0.4800 0.024 Uiso 1 1 calc R
H65B H 0.3064 0.0671 0.5076 0.024 Uiso 1 1 calc R
C66 C 0.38504(13) -0.04996(13) 0.56257(9) 0.0193(5) Uani 1 1 d .
C67 C 0.33848(13) -0.03545(14) 0.61912(9) 0.0206(5) Uani 1 1 d .
H67 H 0.2917 0.0183 0.6174 0.025 Uiso 1 1 calc R
C68 C 0.35879(13) -0.09761(13) 0.67801(9) 0.0202(5) Uani 1 1 d .
C69 C 0.42957(13) -0.17488(13) 0.67809(10) 0.0211(5) Uani 1 1 d .
H69 H 0.4447 -0.2177 0.7181 0.025 Uiso 1 1 calc R
C70 C 0.47928(13) -0.19311(13) 0.62316(9) 0.0197(5) Uani 1 1 d .
C71 C 0.45542(13) -0.12789(14) 0.56394(9) 0.0202(5) Uani 1 1 d .
O5 O 0.49930(8) -0.13887(9) 0.50840(6) 0.0210(3) Uani 1 1 d .
C72 C 0.25605(13) -0.07462(13) 0.48162(9) 0.0208(5) Uani 1 1 d .
H72A H 0.2011 -0.0310 0.4929 0.025 Uiso 1 1 calc R
H72B H 0.2777 -0.1205 0.5217 0.025 Uiso 1 1 calc R
C73 C 0.23066(13) -0.12123(13) 0.43676(9) 0.0195(5) Uani 1 1 d .
C74 C 0.14383(13) -0.09720(14) 0.41335(9) 0.0218(5) Uani 1 1 d .
H74 H 0.1009 -0.0459 0.4223 0.026 Uiso 1 1 calc R
C75 C 0.11806(13) -0.14657(14) 0.37697(9) 0.0222(5) Uani 1 1 d .
C76 C 0.18223(14) -0.22248(14) 0.36634(9) 0.0235(5) Uani 1 1 d .
H76 H 0.1644 -0.2580 0.3430 0.028 Uiso 1 1 calc R
C77 C 0.27163(13) -0.24989(14) 0.38796(10) 0.0222(5) Uani 1 1 d .
C78 C 0.29604(13) -0.19510(13) 0.42172(9) 0.0202(5) Uani 1 1 d .
O6 O 0.38144(9) -0.21284(9) 0.44231(6) 0.0231(3) Uani 1 1 d .
C79 C 0.73542(13) -0.29964(14) 0.37460(9) 0.0233(5) Uani 1 1 d .
C80 C 0.82575(14) -0.35454(14) 0.35129(10) 0.0313(6) Uani 1 1 d .
H80A H 0.8128 -0.3899 0.3240 0.038 Uiso 1 1 calc R
H80B H 0.8591 -0.3960 0.3884 0.038 Uiso 1 1 calc R
H80C H 0.8630 -0.3128 0.3266 0.038 Uiso 1 1 calc R
C81 C 0.75932(14) -0.24790(14) 0.41867(10) 0.0289(5) Uani 1 1 d .
H81A H 0.7990 -0.2081 0.3948 0.035 Uiso 1 1 calc R
H81B H 0.7912 -0.2915 0.4556 0.035 Uiso 1 1 calc R
H81C H 0.7030 -0.2110 0.4337 0.035 Uiso 1 1 calc R
C82 C 0.67961(14) -0.36825(14) 0.41327(10) 0.0312(6) Uani 1 1 d .
H82A H 0.6228 -0.3355 0.4309 0.037 Uiso 1 1 calc R
H82B H 0.7156 -0.4115 0.4485 0.037 Uiso 1 1 calc R
H82C H 0.6649 -0.4013 0.3850 0.037 Uiso 1 1 calc R
C83 C 0.70836(14) -0.14964(14) 0.13367(10) 0.0274(5) Uani 1 1 d .
C84 C 0.63924(16) -0.09672(16) 0.08259(10) 0.0400(6) Uani 1 1 d .
H84A H 0.6691 -0.0945 0.0399 0.048 Uiso 1 1 calc R
H84B H 0.6156 -0.0346 0.0873 0.048 Uiso 1 1 calc R
H84C H 0.5886 -0.1270 0.0878 0.048 Uiso 1 1 calc R
C85 C 0.74722(15) -0.24398(14) 0.12188(10) 0.0314(6) Uani 1 1 d .
H85A H 0.6988 -0.2776 0.1301 0.038 Uiso 1 1 calc R
H85B H 0.7971 -0.2774 0.1508 0.038 Uiso 1 1 calc R
H85C H 0.7706 -0.2374 0.0773 0.038 Uiso 1 1 calc R
C86 C 0.78674(16) -0.10071(16) 0.12458(11) 0.0413(7) Uani 1 1 d .
H86A H 0.8169 -0.0997 0.0821 0.050 Uiso 1 1 calc R
H86B H 0.8311 -0.1331 0.1578 0.050 Uiso 1 1 calc R
H86C H 0.7621 -0.0382 0.1281 0.050 Uiso 1 1 calc R
C87 C 0.29987(14) -0.08798(14) 0.73905(10) 0.0232(5) Uani 1 1 d .
C88 C 0.24661(14) 0.01007(14) 0.73373(10) 0.0267(5) Uani 1 1 d .
H88A H 0.2895 0.0496 0.7264 0.032 Uiso 1 1 calc R
H88B H 0.2102 0.0136 0.7736 0.032 Uiso 1 1 calc R
H88C H 0.2060 0.0299 0.6977 0.032 Uiso 1 1 calc R
C89 C 0.35771(15) -0.11899(16) 0.79820(10) 0.0374(6) Uani 1 1 d .
H89A H 0.4042 -0.0834 0.7916 0.045 Uiso 1 1 calc R
H89B H 0.3877 -0.1837 0.8050 0.045 Uiso 1 1 calc R
H89C H 0.3183 -0.1098 0.8359 0.045 Uiso 1 1 calc R
C90 C 0.23067(15) -0.14710(15) 0.74814(12) 0.0402(6) Uani 1 1 d .
H90A H 0.1912 -0.1412 0.7865 0.048 Uiso 1 1 calc R
H90B H 0.2633 -0.2109 0.7533 0.048 Uiso 1 1 calc R
H90C H 0.1932 -0.1271 0.7104 0.048 Uiso 1 1 calc R
C91 C 0.55027(13) -0.28327(13) 0.62568(9) 0.0213(5) Uani 1 1 d .
C92 C 0.57130(14) -0.33935(14) 0.69473(9) 0.0265(5) Uani 1 1 d .
H92A H 0.5931 -0.3032 0.7174 0.032 Uiso 1 1 calc R
H92B H 0.6186 -0.3947 0.6939 0.032 Uiso 1 1 calc R
H92C H 0.5156 -0.3559 0.7169 0.032 Uiso 1 1 calc R
C93 C 0.64229(13) -0.26649(14) 0.59171(10) 0.0282(5) Uani 1 1 d .
H93A H 0.6654 -0.2283 0.6119 0.034 Uiso 1 1 calc R
H93B H 0.6329 -0.2357 0.5462 0.034 Uiso 1 1 calc R
H93C H 0.6868 -0.3249 0.5955 0.034 Uiso 1 1 calc R
C94 C 0.51203(15) -0.33989(14) 0.59195(10) 0.0299(6) Uani 1 1 d .
H94A H 0.5567 -0.3975 0.5928 0.036 Uiso 1 1 calc R
H94B H 0.5001 -0.3058 0.5473 0.036 Uiso 1 1 calc R
H94C H 0.4549 -0.3524 0.6143 0.036 Uiso 1 1 calc R
C95 C 0.02164(14) -0.11531(14) 0.35055(10) 0.0245(5) Uani 1 1 d .
C96 C -0.05030(14) -0.10485(16) 0.40535(10) 0.0343(6) Uani 1 1 d .
H96A H -0.0454 -0.1636 0.4372 0.041 Uiso 1 1 calc R
H96B H -0.1115 -0.0843 0.3881 0.041 Uiso 1 1 calc R
H96C H -0.0399 -0.0600 0.4257 0.041 Uiso 1 1 calc R
C97 C 0.00113(15) -0.18241(16) 0.31744(11) 0.0388(6) Uani 1 1 d .
H97A H 0.0451 -0.1881 0.2812 0.047 Uiso 1 1 calc R
H97B H -0.0610 -0.1599 0.3017 0.047 Uiso 1 1 calc R
H97C H 0.0061 -0.2421 0.3482 0.047 Uiso 1 1 calc R
C98 C 0.01462(14) -0.02280(15) 0.30104(10) 0.0337(6) Uani 1 1 d .
H98A H 0.0230 0.0221 0.3221 0.040 Uiso 1 1 calc R
H98B H -0.0458 -0.0027 0.2825 0.040 Uiso 1 1 calc R
H98C H 0.0621 -0.0288 0.2669 0.040 Uiso 1 1 calc R
C99 C 0.33878(15) -0.33682(15) 0.37872(11) 0.0301(6) Uani 1 1 d .
C100 C 0.42492(15) -0.31519(16) 0.33864(11) 0.0376(6) Uani 1 1 d .
H10D H 0.4072 -0.2748 0.2964 0.045 Uiso 1 1 calc R
H10E H 0.4664 -0.3719 0.3332 0.045 Uiso 1 1 calc R
H10F H 0.4559 -0.2852 0.3608 0.045 Uiso 1 1 calc R
C101 C 0.29605(16) -0.38840(15) 0.34395(12) 0.0417(7) Uani 1 1 d .
H10G H 0.2426 -0.4057 0.3693 0.050 Uiso 1 1 calc R
H10H H 0.3411 -0.4433 0.3387 0.050 Uiso 1 1 calc R
H10I H 0.2772 -0.3492 0.3016 0.050 Uiso 1 1 calc R
C102 C 0.36628(16) -0.40116(14) 0.44504(11) 0.0377(6) Uani 1 1 d .
H10J H 0.3953 -0.3708 0.4682 0.045 Uiso 1 1 calc R
H10K H 0.4094 -0.4569 0.4393 0.045 Uiso 1 1 calc R
H10L H 0.3116 -0.4166 0.4697 0.045 Uiso 1 1 calc R
H58A H 0.4269(13) -0.0172(13) 0.2489(9) 0.029(6) Uiso 1 1 d .
H58B H 0.3997(16) -0.1058(15) 0.3054(11) 0.055(7) Uiso 1 1 d .
H1N3 H 0.4913(17) 0.0079(16) 0.3334(11) 0.061(9) Uiso 1 1 d .

loop_
_atom_site_aniso_label
_atom_site_aniso_U_11
_atom_site_aniso_U_22
_atom_site_aniso_U_33
_atom_site_aniso_U_23
_atom_site_aniso_U_13
_atom_site_aniso_U_12
Fe1 0.01732(17) 0.02166(18) 0.02056(17) -0.00366(13) 0.00168(13) -0.00304(13)
O1 0.0314(9) 0.0250(9) 0.0239(8) -0.0064(7) 0.0071(7) -0.0082(7)
C1 0.0220(12) 0.0174(12) 0.0230(12) -0.0026(9) 0.0052(10) 0.0007(10)
C2 0.0222(12) 0.0148(12) 0.0294(13) -0.0033(9) 0.0019(10) 0.0012(9)
C3 0.0220(13) 0.0232(13) 0.0318(14) -0.0037(10) 0.0059(10) -0.0049(10)
C4 0.0239(13) 0.0179(12) 0.0253(13) -0.0037(9) 0.0067(10) -0.0010(10)
C5 0.0281(13) 0.0195(12) 0.0226(12) -0.0038(9) -0.0011(10) 0.0008(10)
C6 0.0217(12) 0.0202(12) 0.0238(13) -0.0022(9) 0.0016(10) -0.0026(10)
C7 0.0516(18) 0.0359(16) 0.0223(14) -0.0026(12) -0.0032(13) -0.0191(14)
N1 0.0419(14) 0.0454(14) 0.0244(11) -0.0018(10) 0.0001(10) -0.0282(11)
C8 0.0231(13) 0.0323(14) 0.0272(13) -0.0095(10) 0.0046(10) -0.0122(11)
C9 0.0339(15) 0.0487(16) 0.0283(14) -0.0168(12) 0.0073(11) -0.0202(13)
C10 0.0274(14) 0.0432(16) 0.0367(15) -0.0209(12) 0.0025(11) -0.0113(12)
C11 0.0274(14) 0.0293(14) 0.0412(15) -0.0131(11) 0.0035(11) -0.0112(11)
C12 0.0266(13) 0.0269(13) 0.0276(13) -0.0051(10) 0.0054(10) -0.0086(11)
C13 0.0170(12) 0.0220(12) 0.0259(13) -0.0089(10) 0.0023(9) -0.0009(10)
N2 0.0156(10) 0.0207(10) 0.0201(10) -0.0051(8) 0.0012(8) -0.0008(8)
C14 0.0168(12) 0.0211(12) 0.0275(12) -0.0055(9) 0.0049(9) -0.0041(9)
C15 0.0158(11) 0.0205(12) 0.0222(12) -0.0058(9) 0.0015(9) -0.0017(9)
C16 0.0202(12) 0.0216(12) 0.0271(13) -0.0041(10) 0.0023(10) -0.0051(10)
C17 0.0189(12) 0.0252(13) 0.0219(12) -0.0043(10) 0.0022(9) -0.0017(10)
C18 0.0190(12) 0.0274(13) 0.0227(12) -0.0082(10) -0.0005(10) 0.0017(10)
C19 0.0165(12) 0.0213(12) 0.0252(12) -0.0061(10) 0.0014(9) 0.0001(9)
C20 0.0136(11) 0.0212(12) 0.0218(12) -0.0026(9) 0.0045(9) 0.0017(9)
O2 0.0227(8) 0.0222(8) 0.0218(8) -0.0060(6) 0.0059(6) -0.0055(7)
C21 0.0231(12) 0.0213(12) 0.0220(12) 0.0002(9) 0.0015(10) -0.0027(10)
C22 0.0214(12) 0.0227(13) 0.0192(12) -0.0019(9) -0.0001(9) -0.0020(10)
C23 0.0250(13) 0.0253(13) 0.0236(12) -0.0031(10) 0.0011(10) -0.0043(10)
C24 0.0229(13) 0.0252(13) 0.0222(12) -0.0044(10) -0.0007(10) -0.0006(10)
C25 0.0195(12) 0.0281(14) 0.0232(12) -0.0064(10) 0.0025(10) 0.0015(10)
C26 0.0182(12) 0.0263(13) 0.0188(12) -0.0020(9) -0.0009(9) -0.0018(10)
C27 0.0230(13) 0.0211(13) 0.0176(11) -0.0023(9) -0.0044(9) -0.0014(10)
O3 0.0195(8) 0.0232(9) 0.0251(8) -0.0046(6) -0.0008(6) -0.0020(7)
C28 0.0283(13) 0.0254(13) 0.0341(14) -0.0080(10) 0.0057(11) -0.0096(11)
C29 0.0342(15) 0.0388(16) 0.0373(15) -0.0137(12) -0.0010(11) -0.0079(12)
C30 0.0398(15) 0.0308(15) 0.0420(15) -0.0153(12) 0.0041(12) -0.0081(12)
C31 0.0442(16) 0.0451(17) 0.0433(16) -0.0161(12) 0.0060(12) -0.0220(13)
C32 0.0280(14) 0.0293(14) 0.0270(13) -0.0054(10) 0.0090(10) -0.0038(11)
C33 0.0340(15) 0.0436(16) 0.0303(14) -0.0044(11) 0.0090(11) -0.0160(12)
C34 0.0503(17) 0.0343(15) 0.0275(14) -0.0077(11) 0.0167(12) -0.0134(13)
C35 0.0403(16) 0.0496(18) 0.0397(16) -0.0100(13) 0.0135(12) 0.0029(13)
C36 0.0275(14) 0.0326(14) 0.0237(13) -0.0047(10) 0.0053(10) -0.0070(11)
C37 0.0322(15) 0.0441(16) 0.0279(14) -0.0021(11) 0.0097(11) -0.0074(12)
C38 0.0370(15) 0.0393(16) 0.0297(14) 0.0023(11) 0.0071(11) -0.0063(12)
C39 0.0550(18) 0.0545(18) 0.0249(14) -0.0076(12) 0.0077(12) -0.0209(14)
C40 0.0206(12) 0.0270(13) 0.0267(12) -0.0110(10) 0.0002(10) -0.0042(10)
C41 0.0348(14) 0.0268(14) 0.0363(14) -0.0094(11) -0.0017(11) -0.0085(11)
C42 0.0274(14) 0.0368(15) 0.0376(14) -0.0131(11) -0.0006(11) -0.0105(11)
C43 0.0236(13) 0.0403(15) 0.0410(15) -0.0166(12) 0.0039(11) -0.0087(11)
C44 0.0284(14) 0.0239(13) 0.0345(14) -0.0088(10) 0.0042(11) -0.0045(11)
C45 0.052(2) 0.0415(19) 0.146(3) -0.049(2) 0.026(2) -0.0129(15)
C46 0.113(3) 0.0257(17) 0.073(2) -0.0059(15) 0.0365(19) -0.0069(17)
C47 0.123(3) 0.0393(19) 0.100(3) -0.0224(17) -0.054(2) -0.0135(19)
C48 0.0187(12) 0.0240(13) 0.0277(13) -0.0038(10) -0.0017(10) -0.0012(10)
C49 0.0197(12) 0.0326(14) 0.0297(13) -0.0038(10) -0.0008(10) -0.0052(10)
C50 0.0238(13) 0.0306(14) 0.0277(13) -0.0036(10) 0.0021(10) -0.0041(10)
C51 0.0215(13) 0.0316(14) 0.0377(14) -0.0051(11) 0.0038(11) -0.0045(11)
Fe2 0.01589(17) 0.01956(18) 0.02177(17) -0.00417(13) 0.00090(13) -0.00258(13)
O4 0.0198(8) 0.0291(9) 0.0206(8) -0.0040(6) 0.0028(6) 0.0003(7)
C52 0.0202(12) 0.0246(13) 0.0243(13) -0.0071(10) 0.0028(10) -0.0082(10)
C53 0.0165(12) 0.0226(12) 0.0249(12) -0.0067(9) 0.0008(9) -0.0046(10)
C54 0.0206(12) 0.0227(12) 0.0286(13) -0.0094(10) 0.0045(10) -0.0047(10)
C55 0.0236(13) 0.0213(12) 0.0241(12) -0.0080(9) 0.0030(10) -0.0034(10)
C56 0.0249(13) 0.0248(13) 0.0238(12) -0.0058(10) -0.0013(10) -0.0042(10)
C57 0.0164(12) 0.0272(13) 0.0247(12) -0.0078(10) 0.0007(9) -0.0024(10)
C58 0.0307(15) 0.0400(16) 0.0226(14) -0.0086(12) -0.0041(11) 0.0092(12)
N3 0.0248(11) 0.0255(11) 0.0259(11) -0.0059(8) 0.0026(9) 0.0033(9)
C59 0.0223(13) 0.0206(12) 0.0253(12) -0.0058(10) 0.0003(10) 0.0006(10)
C60 0.0352(14) 0.0264(13) 0.0192(12) -0.0038(10) 0.0034(10) 0.0001(11)
C61 0.0338(14) 0.0243(13) 0.0270(13) -0.0025(10) -0.0076(11) -0.0017(11)
C62 0.0218(12) 0.0202(13) 0.0344(14) -0.0058(10) -0.0081(11) 0.0006(10)
C63 0.0187(12) 0.0243(13) 0.0277(13) -0.0077(10) 0.0002(10) -0.0037(10)
C64 0.0183(12) 0.0177(12) 0.0218(12) -0.0033(9) -0.0028(9) -0.0044(9)
N4 0.0153(9) 0.0180(10) 0.0198(9) -0.0031(7) -0.0003(7) -0.0047(7)
C65 0.0161(11) 0.0183(12) 0.0256(12) -0.0046(9) -0.0019(9) -0.0036(9)
C66 0.0141(11) 0.0198(12) 0.0247(12) -0.0057(9) -0.0031(9) -0.0045(9)
C67 0.0146(11) 0.0195(12) 0.0279(13) -0.0074(10) -0.0027(10) -0.0022(9)
C68 0.0171(12) 0.0205(12) 0.0239(12) -0.0083(9) 0.0000(9) -0.0035(9)
C69 0.0183(12) 0.0222(12) 0.0220(12) -0.0036(9) -0.0041(9) -0.0042(10)
C70 0.0131(11) 0.0199(12) 0.0259(12) -0.0057(9) -0.0027(9) -0.0032(9)
C71 0.0151(12) 0.0255(13) 0.0230(12) -0.0094(10) 0.0014(9) -0.0079(10)
O5 0.0148(8) 0.0228(8) 0.0233(8) -0.0064(6) 0.0015(6) -0.0014(6)
C72 0.0153(11) 0.0193(12) 0.0244(12) -0.0024(9) 0.0018(9) -0.0026(9)
C73 0.0180(12) 0.0186(12) 0.0209(11) -0.0021(9) 0.0024(9) -0.0070(9)
C74 0.0149(12) 0.0222(12) 0.0241(12) -0.0019(9) 0.0035(9) -0.0033(9)
C75 0.0161(12) 0.0246(13) 0.0228(12) -0.0001(10) -0.0002(9) -0.0065(10)
C76 0.0216(12) 0.0254(13) 0.0250(12) -0.0055(10) -0.0015(10) -0.0090(10)
C77 0.0167(12) 0.0208(12) 0.0280(12) -0.0050(10) -0.0019(10) -0.0034(10)
C78 0.0149(12) 0.0203(12) 0.0223(12) -0.0006(9) -0.0011(9) -0.0037(9)
O6 0.0150(8) 0.0210(8) 0.0322(9) -0.0058(6) -0.0041(6) -0.0022(6)
C79 0.0182(12) 0.0258(13) 0.0225(12) -0.0056(10) 0.0025(9) -0.0013(10)
C80 0.0257(13) 0.0319(14) 0.0306(13) -0.0062(10) -0.0002(10) 0.0012(11)
C81 0.0217(13) 0.0313(14) 0.0301(13) -0.0063(10) -0.0019(10) -0.0013(10)
C82 0.0300(14) 0.0270(14) 0.0308(13) -0.0019(10) -0.0013(11) -0.0022(11)
C83 0.0285(13) 0.0243(13) 0.0256(13) -0.0070(10) 0.0054(10) -0.0018(10)
C84 0.0435(16) 0.0411(16) 0.0253(14) -0.0114(11) 0.0040(12) 0.0090(12)
C85 0.0323(14) 0.0323(14) 0.0273(13) -0.0106(10) 0.0048(11) -0.0032(11)
C86 0.0535(17) 0.0426(16) 0.0318(14) -0.0148(12) 0.0179(12) -0.0211(13)
C87 0.0192(12) 0.0233(12) 0.0247(12) -0.0074(9) 0.0004(9) 0.0001(10)
C88 0.0237(13) 0.0314(14) 0.0249(12) -0.0105(10) -0.0011(10) -0.0026(10)
C89 0.0379(15) 0.0395(15) 0.0237(13) -0.0076(11) 0.0011(11) 0.0093(12)
C90 0.0330(15) 0.0343(15) 0.0546(17) -0.0185(12) 0.0166(12) -0.0102(12)
C91 0.0173(12) 0.0191(12) 0.0251(12) -0.0059(9) -0.0008(9) 0.0002(9)
C92 0.0232(13) 0.0212(13) 0.0304(13) -0.0060(10) -0.0006(10) 0.0020(10)
C93 0.0199(12) 0.0279(13) 0.0294(13) -0.0042(10) 0.0007(10) 0.0031(10)
C94 0.0316(14) 0.0212(13) 0.0341(14) -0.0069(10) -0.0016(11) -0.0016(10)
C95 0.0174(12) 0.0283(13) 0.0267(13) -0.0043(10) -0.0031(10) -0.0056(10)
C96 0.0188(13) 0.0490(16) 0.0340(14) -0.0049(11) -0.0035(10) -0.0113(11)
C97 0.0213(13) 0.0444(16) 0.0509(16) -0.0121(12) -0.0126(12) -0.0038(12)
C98 0.0223(13) 0.0384(15) 0.0337(14) 0.0009(11) -0.0052(10) -0.0046(11)
C99 0.0252(13) 0.0270(14) 0.0416(15) -0.0144(11) -0.0055(11) -0.0043(11)
C100 0.0289(14) 0.0375(15) 0.0486(16) -0.0237(12) -0.0014(12) 0.0020(11)
C101 0.0354(15) 0.0300(15) 0.0633(18) -0.0214(13) -0.0133(13) 0.0008(12)
C102 0.0353(15) 0.0219(14) 0.0534(17) -0.0085(11) -0.0110(12) 0.0004(11)

loop_
_atom_type_symbol
_atom_type_description
_atom_type_scat_dispersion_real
_atom_type_scat_dispersion_imag
_atom_type_scat_source
C C 0.0033 0.0016 'International Tables Vol C Tables 4.2.6.8 and 6.1.1.4'
H H 0.0000 0.0000 'International Tables Vol C Tables 4.2.6.8 and 6.1.1.4'
N N 0.0061 0.0033 'International Tables Vol C Tables 4.2.6.8 and 6.1.1.4'
O O 0.0106 0.0060 'International Tables Vol C Tables 4.2.6.8 and 6.1.1.4'
Fe Fe 0.3463 0.8444 'International Tables Vol C Tables 4.2.6.8 and 6.1.1.4'

loop_
_geom_angle_atom_site_label_1
_geom_angle_atom_site_label_2
_geom_angle_atom_site_label_3
_geom_angle
O2 Fe1 O3 115.98(6)
O2 Fe1 O1 93.15(6)
O3 Fe1 O1 105.93(6)
O2 Fe1 N1 140.92(7)
O3 Fe1 N1 101.09(7)
O1 Fe1 N1 87.96(6)
O2 Fe1 N2 88.75(6)
O3 Fe1 N2 92.20(6)
O1 Fe1 N2 158.67(6)
N1 Fe1 N2 77.40(6)
C1 O1 Fe1 130.80(13)
O1 C1 C6 118.96(18)
O1 C1 C2 121.57(19)
C6 C1 C2 119.48(19)
C3 C2 C1 116.56(19)
C3 C2 C28 121.92(19)
C1 C2 C28 121.49(19)
C2 C3 C4 125.0(2)
C5 C4 C3 116.69(19)
C5 C4 C32 123.2(2)
C3 C4 C32 120.07(19)
C4 C5 C6 121.3(2)
C5 C6 C1 120.68(19)
C5 C6 C7 118.7(2)
C1 C6 C7 120.5(2)
N1 C7 C6 115.7(2)
C7 N1 C8 117.59(19)
C7 N1 Fe1 115.30(16)
C8 N1 Fe1 115.34(13)
C13 C8 C9 119.7(2)
C13 C8 N1 117.28(19)
C9 C8 N1 122.95(19)
C10 C9 C8 120.3(2)
C11 C10 C9 120.5(2)
C10 C11 C12 119.4(2)
C11 C12 C13 120.7(2)
C8 C13 C12 119.45(19)
C8 C13 N2 118.21(18)
C12 C13 N2 122.27(18)
C13 N2 C21 109.85(15)
C13 N2 C14 110.21(15)
C21 N2 C14 110.36(15)
C13 N2 Fe1 111.76(12)
C21 N2 Fe1 105.52(11)
C14 N2 Fe1 109.05(11)
C15 C14 N2 112.54(16)
C16 C15 C20 119.48(19)
C16 C15 C14 121.00(18)
C20 C15 C14 119.52(17)
C17 C16 C15 121.94(19)
C16 C17 C18 117.00(19)
C16 C17 C36 119.60(19)
C18 C17 C36 123.37(19)
C17 C18 C19 124.0(2)
C18 C19 C20 117.20(19)
C18 C19 C40 121.71(18)
C20 C19 C40 121.08(18)
O2 C20 C19 121.79(18)
O2 C20 C15 117.84(18)
C19 C20 C15 120.36(18)
C20 O2 Fe1 129.63(12)
C22 C21 N2 112.32(16)
C23 C22 C27 120.16(19)
C23 C22 C21 120.40(18)
C27 C22 C21 119.43(19)
C22 C23 C24 122.0(2)
C23 C24 C25 116.2(2)
C23 C24 C44 119.64(19)
C25 C24 C44 124.14(19)
C24 C25 C26 124.7(2)
C25 C26 C27 116.99(19)
C25 C26 C48 122.16(18)
C27 C26 C48 120.84(19)
O3 C27 C22 118.10(18)
O3 C27 C26 121.99(18)
C22 C27 C26 119.91(19)
C27 O3 Fe1 125.08(12)
C2 C28 C30 110.11(18)
C2 C28 C29 110.47(17)
C30 C28 C29 109.47(18)
C2 C28 C31 112.37(18)
C30 C28 C31 107.11(18)
C29 C28 C31 107.19(18)
C4 C32 C34 112.53(18)
C4 C32 C33 109.84(18)
C34 C32 C33 107.45(18)
C4 C32 C35 108.92(17)
C34 C32 C35 108.53(19)
C33 C32 C35 109.53(18)
C39 C36 C38 108.57(18)
C39 C36 C37 108.24(19)
C38 C36 C37 109.05(18)
C39 C36 C17 112.33(18)
C38 C36 C17 108.58(17)
C37 C36 C17 110.01(17)
C41 C40 C42 107.64(17)
C41 C40 C19 110.28(17)
C42 C40 C19 112.29(17)
C41 C40 C43 109.83(18)
C42 C40 C43 106.87(17)
C19 C40 C43 109.84(17)
C45 C44 C46 107.9(2)
C45 C44 C47 108.0(2)
C46 C44 C47 109.1(2)
C45 C44 C24 112.25(19)
C46 C44 C24 111.00(19)
C47 C44 C24 108.51(18)
C51 C48 C50 107.68(17)
C51 C48 C49 107.23(17)
C50 C48 C49 110.08(17)
C51 C48 C26 111.66(17)
C50 C48 C26 109.27(16)
C49 C48 C26 110.86(17)
O5 Fe2 O6 108.15(6)
O5 Fe2 O4 97.71(6)
O6 Fe2 O4 101.90(6)
O5 Fe2 N3 130.73(7)
O6 Fe2 N3 119.30(7)
O4 Fe2 N3 85.42(6)
O5 Fe2 N4 90.09(6)
O6 Fe2 N4 90.44(6)
O4 Fe2 N4 162.46(6)
N3 Fe2 N4 77.63(6)
C52 O4 Fe2 136.46(12)
O4 C52 C57 119.87(18)
O4 C52 C53 120.56(18)
C57 C52 C53 119.57(19)
C54 C53 C52 117.21(18)
C54 C53 C79 122.41(18)
C52 C53 C79 120.39(18)
C53 C54 C55 124.68(19)
C56 C55 C54 116.16(19)
C56 C55 C83 122.85(18)
C54 C55 C83 120.96(18)
C55 C56 C57 121.89(19)
C56 C57 C52 120.47(19)
C56 C57 C58 119.50(19)
C52 C57 C58 119.96(19)
N3 C58 C57 115.05(19)
C59 N3 C58 113.11(17)
C59 N3 Fe2 113.75(13)
C58 N3 Fe2 105.55(14)
C64 C59 C60 119.80(19)
C64 C59 N3 118.01(17)
C60 C59 N3 122.18(19)
C61 C60 C59 120.6(2)
C60 C61 C62 120.0(2)
C63 C62 C61 119.3(2)
C62 C63 C64 120.6(2)
C59 C64 C63 119.61(18)
C59 C64 N4 118.25(17)
C63 C64 N4 122.06(18)
C64 N4 C72 111.65(14)
C64 N4 C65 108.09(14)
C72 N4 C65 111.75(15)
C64 N4 Fe2 110.83(12)
C72 N4 Fe2 107.61(11)
C65 N4 Fe2 106.82(11)
C66 C65 N4 112.79(16)
C67 C66 C71 120.33(18)
C67 C66 C65 119.56(18)
C71 C66 C65 120.09(18)
C68 C67 C66 121.58(19)
C67 C68 C69 116.96(18)
C67 C68 C87 121.65(18)
C69 C68 C87 121.05(17)
C70 C69 C68 124.24(18)
C69 C70 C71 116.72(18)
C69 C70 C91 121.63(17)
C71 C70 C91 121.43(18)
O5 C71 C66 118.47(17)
O5 C71 C70 121.37(18)
C66 C71 C70 120.15(18)
C71 O5 Fe2 129.50(12)
N4 C72 C73 112.10(16)
C74 C73 C78 119.82(19)
C74 C73 C72 121.76(19)
C78 C73 C72 118.30(17)
C73 C74 C75 121.4(2)
C74 C75 C76 117.41(18)
C74 C75 C95 119.26(19)
C76 C75 C95 123.33(19)
C75 C76 C77 124.05(19)
C76 C77 C78 116.43(19)
C76 C77 C99 122.68(19)
C78 C77 C99 120.83(18)
O6 C78 C73 117.88(18)
O6 C78 C77 121.46(18)
C73 C78 C77 120.64(18)
C78 O6 Fe2 125.00(12)
C80 C79 C81 107.41(17)
C80 C79 C53 112.14(17)
C81 C79 C53 109.51(17)
C80 C79 C82 107.43(17)
C81 C79 C82 109.83(17)
C53 C79 C82 110.44(16)
C84 C83 C85 107.36(18)
C84 C83 C55 112.53(18)
C85 C83 C55 109.58(17)
C84 C83 C86 108.39(19)
C85 C83 C86 108.42(18)
C55 C83 C86 110.42(18)
C88 C87 C89 108.17(17)
C88 C87 C68 111.87(16)
C89 C87 C68 111.68(17)
C88 C87 C90 107.96(17)
C89 C87 C90 109.27(19)
C68 C87 C90 107.80(17)
C92 C91 C70 112.41(16)
C92 C91 C94 108.49(16)
C70 C91 C94 108.39(16)
C92 C91 C93 106.83(16)
C70 C91 C93 111.32(16)
C94 C91 C93 109.33(17)
C96 C95 C97 108.44(17)
C96 C95 C98 109.37(18)
C97 C95 C98 108.39(18)
C96 C95 C75 109.89(16)
C97 C95 C75 112.46(18)
C98 C95 C75 108.24(16)
C77 C99 C101 111.91(17)
C77 C99 C102 109.23(18)
C101 C99 C102 107.29(18)
C77 C99 C100 111.18(18)
C101 C99 C100 107.39(19)
C102 C99 C100 109.75(18)

loop_
_geom_bond_atom_site_label_1
_geom_bond_atom_site_label_2
_geom_bond_distance
Fe1 O2 1.8679(13)
Fe1 O3 1.8705(13)
Fe1 O1 1.8865(13)
Fe1 N1 2.1483(19)
Fe1 N2 2.2334(16)
O1 C1 1.343(2)
C1 C6 1.406(3)
C1 C2 1.426(3)
C2 C3 1.386(3)
C2 C28 1.530(3)
C3 C4 1.404(3)
C4 C5 1.380(3)
C4 C32 1.530(3)
C5 C6 1.396(3)
C6 C7 1.484(3)
C7 N1 1.414(3)
N1 C8 1.452(3)
C8 C13 1.385(3)
C8 C9 1.390(3)
C9 C10 1.381(3)
C10 C11 1.375(3)
C11 C12 1.387(3)
C12 C13 1.390(3)
C13 N2 1.461(2)
N2 C21 1.508(2)
N2 C14 1.506(2)
C14 C15 1.500(3)
C15 C16 1.390(3)
C15 C20 1.408(3)
C16 C17 1.390(3)
C17 C18 1.389(3)
C17 C36 1.542(3)
C18 C19 1.398(3)
C19 C20 1.406(3)
C19 C40 1.542(3)
C20 O2 1.355(2)
C21 C22 1.503(3)
C22 C23 1.389(3)
C22 C27 1.407(3)
C23 C24 1.396(3)
C24 C25 1.395(3)
C24 C44 1.530(3)
C25 C26 1.398(3)
C26 C27 1.410(3)
C26 C48 1.550(3)
C27 O3 1.358(2)
C28 C30 1.540(3)
C28 C29 1.544(3)
C28 C31 1.541(3)
C32 C34 1.531(3)
C32 C33 1.528(3)
C32 C35 1.547(3)
C36 C39 1.532(3)
C36 C38 1.540(3)
C36 C37 1.531(3)
C40 C41 1.535(3)
C40 C42 1.536(3)
C40 C43 1.545(3)
C44 C45 1.512(3)
C44 C46 1.514(3)
C44 C47 1.519(3)
C48 C51 1.529(3)
C48 C50 1.536(3)
C48 C49 1.537(3)
Fe2 O5 1.8613(13)
Fe2 O6 1.8687(13)
Fe2 O4 1.8770(13)
Fe2 N3 2.1626(17)
Fe2 N4 2.2335(16)
O4 C52 1.339(2)
C52 C57 1.406(3)
C52 C53 1.415(3)
C53 C54 1.390(3)
C53 C79 1.537(3)
C54 C55 1.405(3)
C55 C56 1.388(3)
C55 C83 1.538(3)
C56 C57 1.392(3)
C57 C58 1.498(3)
C58 N3 1.463(3)
N3 C59 1.459(3)
C59 C64 1.375(3)
C59 C60 1.390(3)
C60 C61 1.378(3)
C61 C62 1.385(3)
C62 C63 1.387(3)
C63 C64 1.393(3)
C64 N4 1.464(2)
N4 C72 1.492(2)
N4 C65 1.511(2)
C65 C66 1.505(3)
C66 C67 1.391(3)
C66 C71 1.401(3)
C67 C68 1.388(3)
C68 C69 1.401(3)
C68 C87 1.533(3)
C69 C70 1.396(3)
C70 C71 1.421(3)
C70 C91 1.538(3)
C71 O5 1.342(2)
C72 C73 1.500(3)
C73 C74 1.384(3)
C73 C78 1.410(3)
C74 C75 1.392(3)
C75 C76 1.391(3)
C75 C95 1.538(3)
C76 C77 1.403(3)
C77 C78 1.409(3)
C77 C99 1.531(3)
C78 O6 1.350(2)
C79 C80 1.536(3)
C79 C81 1.537(3)
C79 C82 1.544(3)
C83 C84 1.523(3)
C83 C85 1.531(3)
C83 C86 1.537(3)
C87 C88 1.527(3)
C87 C89 1.529(3)
C87 C90 1.531(3)
C91 C92 1.535(3)
C91 C94 1.542(3)
C91 C93 1.550(3)
C95 C96 1.535(3)
C95 C97 1.536(3)
C95 C98 1.537(3)
C99 C101 1.535(3)
C99 C102 1.543(3)
C99 C100 1.542(3)

loop_
_geom_torsion_atom_site_label_1
_geom_torsion_atom_site_label_2
_geom_torsion_atom_site_label_3
_geom_torsion_atom_site_label_4
_geom_torsion
O2 Fe1 O1 C1 -168.24(17)
O3 Fe1 O1 C1 73.60(17)
N1 Fe1 O1 C1 -27.35(17)
N2 Fe1 O1 C1 -73.6(2)
Fe1 O1 C1 C6 41.8(3)
Fe1 O1 C1 C2 -138.12(16)
O1 C1 C2 C3 174.80(18)
C6 C1 C2 C3 -5.1(3)
O1 C1 C2 C28 -3.3(3)
C6 C1 C2 C28 176.85(18)
C1 C2 C3 C4 2.3(3)
C28 C2 C3 C4 -179.63(19)
C2 C3 C4 C5 2.3(3)
C2 C3 C4 C32 -176.30(19)
C3 C4 C5 C6 -4.1(3)
C32 C4 C5 C6 174.39(19)
C4 C5 C6 C1 1.4(3)
C4 C5 C6 C7 -174.2(2)
O1 C1 C6 C5 -176.47(17)
C2 C1 C6 C5 3.4(3)
O1 C1 C6 C7 -1.0(3)
C2 C1 C6 C7 178.9(2)
C5 C6 C7 N1 126.1(2)
C1 C6 C7 N1 -49.5(3)
C6 C7 N1 C8 -162.3(2)
C6 C7 N1 Fe1 56.4(3)
O2 Fe1 N1 C7 71.3(2)
O3 Fe1 N1 C7 -127.01(18)
O1 Fe1 N1 C7 -21.18(18)
N2 Fe1 N1 C7 143.20(19)
O2 Fe1 N1 C8 -70.9(2)
O3 Fe1 N1 C8 90.75(17)
O1 Fe1 N1 C8 -163.41(17)
N2 Fe1 N1 C8 0.97(16)
C7 N1 C8 C13 -142.8(2)
Fe1 N1 C8 C13 -1.4(3)
C7 N1 C8 C9 40.5(3)
Fe1 N1 C8 C9 -178.15(17)
C13 C8 C9 C10 -0.6(3)
N1 C8 C9 C10 176.0(2)
C8 C9 C10 C11 0.2(3)
C9 C10 C11 C12 0.1(3)
C10 C11 C12 C13 0.0(3)
C9 C8 C13 C12 0.8(3)
N1 C8 C13 C12 -176.1(2)
C9 C8 C13 N2 177.88(19)
N1 C8 C13 N2 1.0(3)
C11 C12 C13 C8 -0.5(3)
C11 C12 C13 N2 -177.48(18)
C8 C13 N2 C21 -116.94(19)
C12 C13 N2 C21 60.1(2)
C8 C13 N2 C14 121.24(19)
C12 C13 N2 C14 -61.7(2)
C8 C13 N2 Fe1 -0.2(2)
C12 C13 N2 Fe1 176.85(16)
O2 Fe1 N2 C13 142.74(12)
O3 Fe1 N2 C13 -101.31(12)
O1 Fe1 N2 C13 47.3(2)
N1 Fe1 N2 C13 -0.43(13)
O2 Fe1 N2 C21 -97.91(12)
O3 Fe1 N2 C21 18.04(12)
O1 Fe1 N2 C21 166.63(15)
N1 Fe1 N2 C21 118.92(13)
O2 Fe1 N2 C14 20.65(12)
O3 Fe1 N2 C14 136.60(12)
O1 Fe1 N2 C14 -74.8(2)
N1 Fe1 N2 C14 -122.53(13)
C13 N2 C14 C15 174.97(16)
C21 N2 C14 C15 53.5(2)
Fe1 N2 C14 C15 -62.01(17)
N2 C14 C15 C16 -120.2(2)
N2 C14 C15 C20 59.8(2)
C20 C15 C16 C17 1.6(3)
C14 C15 C16 C17 -178.40(19)
C15 C16 C17 C18 -0.5(3)
C15 C16 C17 C36 -178.63(18)
C16 C17 C18 C19 -0.6(3)
C36 C17 C18 C19 177.53(19)
C17 C18 C19 C20 0.4(3)
C17 C18 C19 C40 -178.35(19)
C18 C19 C20 O2 -179.02(17)
C40 C19 C20 O2 -0.2(3)
C18 C19 C20 C15 0.7(3)
C40 C19 C20 C15 179.49(18)
C16 C15 C20 O2 178.06(17)
C14 C15 C20 O2 -2.0(3)
C16 C15 C20 C19 -1.7(3)
C14 C15 C20 C19 178.30(18)
C19 C20 O2 Fe1 130.84(17)
C15 C20 O2 Fe1 -48.9(2)
O3 Fe1 O2 C20 -57.97(17)
O1 Fe1 O2 C20 -167.39(16)
N1 Fe1 O2 C20 101.98(17)
N2 Fe1 O2 C20 33.88(16)
C13 N2 C21 C22 58.0(2)
C14 N2 C21 C22 179.75(16)
Fe1 N2 C21 C22 -62.58(18)
N2 C21 C22 C23 -115.3(2)
N2 C21 C22 C27 65.9(2)
C27 C22 C23 C24 1.9(3)
C21 C22 C23 C24 -176.86(18)
C22 C23 C24 C25 1.0(3)
C22 C23 C24 C44 -176.94(18)
C23 C24 C25 C26 -2.3(3)
C44 C24 C25 C26 175.57(19)
C24 C25 C26 C27 0.5(3)
C24 C25 C26 C48 -178.55(19)
C23 C22 C27 O3 177.06(17)
C21 C22 C27 O3 -4.2(3)
C23 C22 C27 C26 -3.7(3)
C21 C22 C27 C26 175.08(18)
C25 C26 C27 O3 -178.31(17)
C48 C26 C27 O3 0.8(3)
C25 C26 C27 C22 2.5(3)
C48 C26 C27 C22 -178.43(18)
C22 C27 O3 Fe1 -48.9(2)
C26 C27 O3 Fe1 131.91(17)
O2 Fe1 O3 C27 125.89(14)
O1 Fe1 O3 C27 -132.43(14)
N1 Fe1 O3 C27 -41.38(15)
N2 Fe1 O3 C27 36.20(14)
C3 C2 C28 C30 126.4(2)
C1 C2 C28 C30 -55.7(3)
C3 C2 C28 C29 -112.6(2)
C1 C2 C28 C29 65.4(2)
C3 C2 C28 C31 7.1(3)
C1 C2 C28 C31 -174.96(19)
C5 C4 C32 C34 5.4(3)
C3 C4 C32 C34 -176.15(19)
C5 C4 C32 C33 125.0(2)
C3 C4 C32 C33 -56.5(3)
C5 C4 C32 C35 -115.0(2)
C3 C4 C32 C35 63.5(3)
C16 C17 C36 C39 179.18(19)
C18 C17 C36 C39 1.1(3)
C16 C17 C36 C38 59.1(2)
C18 C17 C36 C38 -119.0(2)
C16 C17 C36 C37 -60.2(3)
C18 C17 C36 C37 121.8(2)
C18 C19 C40 C41 -122.6(2)
C20 C19 C40 C41 58.7(2)
C18 C19 C40 C42 -2.5(3)
C20 C19 C40 C42 178.72(18)
C18 C19 C40 C43 116.2(2)
C20 C19 C40 C43 -62.5(2)
C23 C24 C44 C45 -169.4(2)
C25 C24 C44 C45 12.9(3)
C23 C24 C44 C46 -48.6(3)
C25 C24 C44 C46 133.7(2)
C23 C24 C44 C47 71.3(3)
C25 C24 C44 C47 -106.5(3)
C25 C26 C48 C51 -5.0(3)
C27 C26 C48 C51 175.95(18)
C25 C26 C48 C50 114.0(2)
C27 C26 C48 C50 -65.0(2)
C25 C26 C48 C49 -124.5(2)
C27 C26 C48 C49 56.5(2)
O5 Fe2 O4 C52 -153.44(18)
O6 Fe2 O4 C52 96.09(18)
N3 Fe2 O4 C52 -22.92(18)
N4 Fe2 O4 C52 -37.7(3)
Fe2 O4 C52 C57 1.2(3)
Fe2 O4 C52 C53 -178.63(14)
O4 C52 C53 C54 -178.61(17)
C57 C52 C53 C54 1.6(3)
O4 C52 C53 C79 1.0(3)
C57 C52 C53 C79 -178.82(18)
C52 C53 C54 C55 -0.6(3)
C79 C53 C54 C55 179.84(19)
C53 C54 C55 C56 -0.4(3)
C53 C54 C55 C83 177.44(19)
C54 C55 C56 C57 0.4(3)
C83 C55 C56 C57 -177.39(19)
C55 C56 C57 C52 0.6(3)
C55 C56 C57 C58 -176.3(2)
O4 C52 C57 C56 178.57(18)
C53 C52 C57 C56 -1.6(3)
O4 C52 C57 C58 -4.5(3)
C53 C52 C57 C58 175.3(2)
C56 C57 C58 N3 -136.1(2)
C52 C57 C58 N3 47.0(3)
C57 C58 N3 C59 163.47(19)
C57 C58 N3 Fe2 -71.6(2)
O5 Fe2 N3 C59 -87.74(16)
O6 Fe2 N3 C59 74.95(16)
O4 Fe2 N3 C59 176.03(15)
N4 Fe2 N3 C59 -8.50(14)
O5 Fe2 N3 C58 147.68(13)
O6 Fe2 N3 C58 -49.64(16)
O4 Fe2 N3 C58 51.44(14)
N4 Fe2 N3 C58 -133.08(15)
C58 N3 C59 C64 125.2(2)
Fe2 N3 C59 C64 4.8(2)
C58 N3 C59 C60 -53.8(3)
Fe2 N3 C59 C60 -174.21(16)
C64 C59 C60 C61 -0.5(3)
N3 C59 C60 C61 178.5(2)
C59 C60 C61 C62 -1.3(3)
C60 C61 C62 C63 2.3(3)
C61 C62 C63 C64 -1.4(3)
C60 C59 C64 C63 1.4(3)
N3 C59 C64 C63 -177.66(18)
C60 C59 C64 N4 -175.64(18)
N3 C59 C64 N4 5.3(3)
C62 C63 C64 C59 -0.4(3)
C62 C63 C64 N4 176.46(18)
C59 C64 N4 C72 -132.18(19)
C63 C64 N4 C72 50.9(2)
C59 C64 N4 C65 104.5(2)
C63 C64 N4 C65 -72.4(2)
C59 C64 N4 Fe2 -12.2(2)
C63 C64 N4 Fe2 170.84(15)
O5 Fe2 N4 C64 142.69(12)
O6 Fe2 N4 C64 -109.16(12)
O4 Fe2 N4 C64 25.9(3)
N3 Fe2 N4 C64 10.80(12)
O5 Fe2 N4 C72 -94.97(12)
O6 Fe2 N4 C72 13.18(12)
O4 Fe2 N4 C72 148.28(18)
N3 Fe2 N4 C72 133.14(13)
O5 Fe2 N4 C65 25.17(11)
O6 Fe2 N4 C65 133.32(11)
O4 Fe2 N4 C65 -91.6(2)
N3 Fe2 N4 C65 -106.72(12)
C64 N4 C65 C66 176.73(16)
C72 N4 C65 C66 53.5(2)
Fe2 N4 C65 C66 -63.96(17)
N4 C65 C66 C67 -120.88(19)
N4 C65 C66 C71 57.5(2)
C71 C66 C67 C68 -1.1(3)
C65 C66 C67 C68 177.29(18)
C66 C67 C68 C69 1.2(3)
C66 C67 C68 C87 -172.13(18)
C67 C68 C69 C70 -0.7(3)
C87 C68 C69 C70 172.63(18)
C68 C69 C70 C71 0.2(3)
C68 C69 C70 C91 -174.40(18)
C67 C66 C71 O5 -179.29(16)
C65 C66 C71 O5 2.3(3)
C67 C66 C71 C70 0.5(3)
C65 C66 C71 C70 -177.89(17)
C69 C70 C71 O5 179.74(17)
C91 C70 C71 O5 -5.7(3)
C69 C70 C71 C66 0.0(3)
C91 C70 C71 C66 174.55(17)
C66 C71 O5 Fe2 -47.7(2)
C70 C71 O5 Fe2 132.53(16)
O6 Fe2 O5 C71 -61.75(16)
O4 Fe2 O5 C71 -167.02(15)
N3 Fe2 O5 C71 102.39(16)
N4 Fe2 O5 C71 28.74(16)
C64 N4 C72 C73 61.9(2)
C65 N4 C72 C73 -176.90(15)
Fe2 N4 C72 C73 -59.93(17)
N4 C72 C73 C74 -116.49(19)
N4 C72 C73 C78 67.5(2)
C78 C73 C74 C75 2.4(3)
C72 C73 C74 C75 -173.51(18)
C73 C74 C75 C76 1.6(3)
C73 C74 C75 C95 -178.29(17)
C74 C75 C76 C77 -2.4(3)
C95 C75 C76 C77 177.41(18)
C75 C76 C77 C78 -0.8(3)
C75 C76 C77 C99 176.44(19)
C74 C73 C78 O6 176.12(16)
C72 C73 C78 O6 -7.8(3)
C74 C73 C78 C77 -5.8(3)
C72 C73 C78 C77 170.32(18)
C76 C77 C78 O6 -177.12(16)
C99 C77 C78 O6 5.6(3)
C76 C77 C78 C73 4.8(3)
C99 C77 C78 C73 -172.41(18)
C73 C78 O6 Fe2 -50.4(2)
C77 C78 O6 Fe2 131.47(17)
O5 Fe2 O6 C78 131.83(14)
O4 Fe2 O6 C78 -125.86(14)
N3 Fe2 O6 C78 -34.44(16)
N4 Fe2 O6 C78 41.59(15)
C54 C53 C79 C80 -2.0(3)
C52 C53 C79 C80 178.43(18)
C54 C53 C79 C81 117.1(2)
C52 C53 C79 C81 -62.4(2)
C54 C53 C79 C82 -121.8(2)
C52 C53 C79 C82 58.6(2)
C56 C55 C83 C84 -14.8(3)
C54 C55 C83 C84 167.4(2)
C56 C55 C83 C85 -134.2(2)
C54 C55 C83 C85 48.1(3)
C56 C55 C83 C86 106.4(2)
C54 C55 C83 C86 -71.3(2)
C67 C68 C87 C88 -23.2(3)
C69 C68 C87 C88 163.76(18)
C67 C68 C87 C89 -144.6(2)
C69 C68 C87 C89 42.4(3)
C67 C68 C87 C90 95.4(2)
C69 C68 C87 C90 -77.7(2)
C69 C70 C91 C92 -10.6(3)
C71 C70 C91 C92 175.06(18)
C69 C70 C91 C94 109.3(2)
C71 C70 C91 C94 -65.0(2)
C69 C70 C91 C93 -130.42(19)
C71 C70 C91 C93 55.2(2)
C74 C75 C95 C96 -53.3(2)
C76 C75 C95 C96 126.8(2)
C74 C75 C95 C97 -174.24(18)
C76 C75 C95 C97 5.9(3)
C74 C75 C95 C98 66.0(2)
C76 C75 C95 C98 -113.8(2)
C76 C77 C99 C101 -0.3(3)
C78 C77 C99 C101 176.82(19)
C76 C77 C99 C102 -118.9(2)
C78 C77 C99 C102 58.2(2)
C76 C77 C99 C100 119.8(2)
C78 C77 C99 C100 -63.1(3)
